data_2104213
loop_
_publ_author_name
'Damay, F.'
'Rodr\'iguez-Carvajal, J.'
'Andr\'e, D.'
'Dunstetter, F.'
'Szwarc, H.'

_publ_section_title
;
 Orientational ordering in the low-temperature stable phases of
 deuterated thiophene
;
_journal_coeditor_code KD5024
_journal_issue 5
_journal_name_full 'Acta Crystallographica Section B'
_journal_page_first 589
_journal_page_last 595
_journal_paper_doi 10.1107/S0108768108015103
_journal_volume 64
_journal_year 2008
_chemical_formula_moiety 'C4 D4 S'
_chemical_formula_structural C4D4S
_chemical_formula_sum 'C4.572 D4.572 S1.143'
_chemical_formula_weight 88
_chemical_name_common thiophene
_chemical_name_systematic 'deuterated thiophene'
_space_group_IT_number 62
_symmetry_cell_setting orthorhombic
_symmetry_space_group_name_Hall '-P 2c 2ab'
_symmetry_space_group_name_H-M 'P b n m'
_cell_angle_alpha 90.00000
_cell_angle_beta 90.00000
_cell_angle_gamma 90.00000
_cell_formula_units_Z 8
_cell_length_a 5.52260(10)
_cell_length_b 7.62000(9)
_cell_length_c 10.2688(2)
_cell_measurement_temperature 155
_cell_volume 432.134(13)
_computing_molecular_graphics Diamond
_computing_structure_refinement FULLPROF
_diffrn_ambient_temperature 155
_diffrn_measurement_device_type 'powder diffractometer'
_diffrn_radiation_probe neutron
_diffrn_radiation_type Neutron
_diffrn_radiation_wavelength 2.45000
_refine_ls_number_parameters 31
_refine_ls_number_reflns 130
_refine_ls_number_restraints 0
_cod_data_source_file kd5024.cif
_cod_data_source_block 155K
_cod_depositor_comments
;
The following automatic conversions were performed:
'_symmetry_cell_setting' value 'Orthorhombic' changed to 'orthorhombic'
according to '/home/saulius/struct/CIF-dictionaries/cif_core.dic'
dictionary named 'cif_core.dic' version 2.4.1 from 2010-06-29.

Automatic conversion script
Id: cif_fix_enum 1527 2010-12-29 10:47:43Z saulius 

The following automatic conversions were performed:

'_symmetry_cell_setting' value 'Orthorhombic' changed to
'orthorhombic' according to
/home/saulius/struct/CIF-dictionaries/cif_core.dic dictionary named
'cif_core.dic' version 2.4.1 from 2010-06-29.

Automatic conversion script
Id: cif_fix_values 1715 2011-07-08 13:25:40Z adriana 

Manual corrections:
_cell_formula_units_Z            4
_chemical_formula_sum            'C4 D4 S'
but the number is 8 instead, modified also the weight formula to account 
for extra atoms ordering
16-5-2013 Luca
;
_cod_original_cell_volume 432.133(13)
_cod_original_sg_symbol_H-M 'P B N M'
_cod_database_code 2104213
_cod_database_fobs_code 2104213

loop_
_symmetry_equiv_pos_as_xyz
x,y,z
x+1/2,-y+1/2,-z
-x+1/2,y+1/2,-z+1/2
-x,-y,z+1/2
-x,-y,-z
-x+1/2,y+1/2,z
x+1/2,-y+1/2,z+1/2
x,y,-z+1/2

loop_
_atom_site_type_symbol
_atom_site_label
_atom_site_fract_x
_atom_site_fract_y
_atom_site_fract_z
_atom_site_U_iso_or_equiv
_atom_site_adp_type
_atom_site_occupancy
S PI1 -0.05910 0.19653 0.14236 0.00000 Uani 1.000(6)
C PI2 0.16548 0.09378 0.19029 0.00000 Uani 1.000(6)
C PI3 -0.18083 0.24668 0.27285 0.00000 Uani 1.000(6)
C PI4 0.16595 0.08872 0.32713 0.00000 Uani 1.000(6)
C PI5 -0.04248 0.18074 0.37682 0.00000 Uani 1.000(6)
D PI6 0.30443 0.03325 0.13434 0.00000 Uani 1.000(6)
D PI7 -0.34291 0.31904 0.28868 0.00000 Uani 1.000(6)
D PI8 0.29779 0.02727 0.38690 0.00000 Uani 1.000(6)
D PI9 -0.08188 0.19489 0.47742 0.00000 Uani 1.000(6)
S PJ1 -0.11123 0.28002 0.26437 0.00000 Uani 0.057(5)
C PJ2 -0.00876 0.22302 0.13068 0.00000 Uani 0.057(5)
C PJ3 -0.01573 0.13209 0.35387 0.00000 Uani 0.057(5)
C PJ4 0.12345 0.06661 0.14529 0.00000 Uani 0.057(5)
C PJ5 0.11925 0.01188 0.27962 0.00000 Uani 0.057(5)
D PJ6 -0.02799 0.28558 0.03865 0.00000 Uani 0.057(5)
D PJ7 -0.04102 0.11561 0.45583 0.00000 Uani 0.057(5)
D PJ8 0.21414 -0.00301 0.07025 0.00000 Uani 0.057(5)
D PJ9 0.20649 -0.10270 0.31494 0.00000 Uani 0.057(5)
S PK1 0.10677 0.10793 0.16597 0.00000 Uani 0.086(5)
C PK2 0.17544 0.15948 0.30693 0.00000 Uani 0.086(5)
C PK3 -0.16169 0.16543 0.16035 0.00000 Uani 0.086(5)
C PK4 -0.02651 0.23426 0.36910 0.00000 Uani 0.086(5)
C PK5 -0.22941 0.23784 0.28088 0.00000 Uani 0.086(5)
D PK6 0.34443 0.14463 0.35542 0.00000 Uani 0.086(5)
D PK7 -0.28575 0.15576 0.08143 0.00000 Uani 0.086(5)
D PK8 -0.03294 0.28180 0.46616 0.00000 Uani 0.086(5)
D PK9 -0.40255 0.28832 0.30547 0.00000 Uani 0.086(5)

loop_
_atom_site_aniso_label
_atom_site_aniso_U_11
_atom_site_aniso_U_22
_atom_site_aniso_U_33
_atom_site_aniso_U_12
_atom_site_aniso_U_13
_atom_site_aniso_U_23
PI1 0.02591 0.00859 0.01474 -0.00505 -0.00513 0.00000
PI2 0.02695 0.01006 0.01501 0.00300 0.00130 -0.00175
PI3 0.01735 0.00937 0.02040 -0.00161 0.00308 -0.00059
PI4 0.03245 0.01157 0.01522 0.00178 -0.00234 0.00313
PI5 0.03525 0.01111 0.01431 -0.00762 0.00620 0.00054
PI6 0.04434 0.02103 0.02208 0.00945 0.00784 -0.00596
PI7 0.02196 0.01976 0.03430 0.00426 0.00730 -0.00209
PI8 0.05533 0.02355 0.02217 0.00664 -0.01073 0.00833
PI9 0.07083 0.02265 0.01547 -0.01854 0.01389 -0.00037
PJ1 0.01786 0.00691 0.01756 -0.00095 0.00194 -0.00043
PJ2 0.02774 0.00902 0.01336 -0.00535 -0.00467 0.00001
PJ3 0.03296 0.00930 0.01420 -0.00573 0.00345 0.00159
PJ4 0.03685 0.01036 0.01553 0.00066 0.00176 -0.00342
PJ5 0.03905 0.00804 0.01791 0.00428 -0.00102 0.00176
PJ6 0.05654 0.01746 0.01433 -0.01326 -0.01164 0.00238
PJ7 0.06678 0.01927 0.01494 -0.01598 0.00750 0.00315
PJ8 0.06827 0.02021 0.02094 0.00217 0.00928 -0.00930
PJ9 0.07114 0.01296 0.02753 0.01344 -0.00510 0.00525
PK1 0.02821 0.00882 0.01395 -0.00013 0.00056 -0.00208
PK2 0.02275 0.01108 0.01296 -0.00011 -0.00123 0.00169
PK3 0.02422 0.01017 0.01850 -0.00606 -0.00607 0.00027
PK4 0.03218 0.01041 0.01385 -0.00666 0.00636 -0.00044
PK5 0.01783 0.01186 0.02303 -0.00205 0.00432 -0.00084
PK6 0.03226 0.02494 0.01772 0.00144 -0.00781 0.00479
PK7 0.04290 0.02219 0.02506 -0.01393 -0.01730 0.00190
PK8 0.06642 0.02056 0.01445 -0.01620 0.01323 -0.00262
PK9 0.02179 0.02563 0.03824 0.00214 0.01059 -0.00281

loop_
_atom_type_symbol
_atom_type_scat_source
S V.F._Sears_Neutron_News_3_26_(1992)
C V.F._Sears_Neutron_News_3_26_(1992)
D V.F._Sears_Neutron_News_3_26_(1992)

loop_
_geom_angle_atom_site_label_1
_geom_angle_atom_site_label_2
_geom_angle_atom_site_label_3
_geom_angle
_geom_angle_publ_flag
PI3 PI1 PI2 91.90 yes
PI1 PI2 PI4 112.0 yes
PI1 PI2 PI6 121.0 yes
PI2 PI4 PI5 120.0 yes

loop_
_geom_bond_atom_site_label_1
_geom_bond_atom_site_label_2
_geom_bond_distance
_geom_bond_publ_flag
PI1 PI2 1.717 yes
PI2 PI4 1.368 yes
PI4 PI5 1.442 yes
PI2 PI6 1.072 yes
